data_4082715
loop_
_publ_author_name
'Heiden, Zachariah M.'
'Chen, Shentan'
'Labios, Liezel A.'
'Bullock, R. Morris'
'Walter, Eric D.'
'Tyson, Elizabeth L.'
'Mock, Michael T.'

_publ_section_title
;
 Proton and Electron Additions to Iron(II) Dinitrogen Complexes Containing
 Pendant Amines
;
_journal_issue 6
_journal_name_full Organometallics
_journal_page_first 1333
_journal_paper_doi 10.1021/om401089d
_journal_volume 33
_journal_year 2014
_chemical_formula_moiety 'C22 H55 Fe N4 P4, C F3 O3 S'
_chemical_formula_sum 'C23 H55 F3 Fe N4 O3 P4 S'
_chemical_formula_weight 704.50
_chemical_name_systematic
;
 ?
;
_space_group_IT_number 14
_symmetry_cell_setting monoclinic
_symmetry_space_group_name_Hall '-P 2yn'
_symmetry_space_group_name_H-M 'P 1 21/n 1'
_atom_sites_solution_hydrogens geom
_atom_sites_solution_primary direct
_atom_sites_solution_secondary difmap
_audit_creation_method SHELXL-97
_cell_angle_alpha 90.00
_cell_angle_beta 97.172(2)
_cell_angle_gamma 90.00
_cell_formula_units_Z 4
_cell_length_a 10.2149(4)
_cell_length_b 11.2480(6)
_cell_length_c 29.3286(14)
_cell_measurement_reflns_used 9923
_cell_measurement_temperature 140(2)
_cell_measurement_theta_max 25.24
_cell_measurement_theta_min 2.21
_cell_volume 3343.4(3)
_computing_cell_refinement 'Bruker SAINT'
_computing_data_collection 'Bruker APEX2'
_computing_data_reduction 'Bruker SAINT'
_computing_molecular_graphics 'Bruker SHELXTL'
_computing_publication_material 'Bruker SHELXTL'
_computing_structure_refinement 'SHELXL-97 (Sheldrick, 2008)'
_computing_structure_solution 'SHELXS-97 (Sheldrick, 2008)'
_diffrn_ambient_temperature 140(2)
_diffrn_measured_fraction_theta_full 0.987
_diffrn_measured_fraction_theta_max 0.987
_diffrn_measurement_device_type 'Bruker APEX-II CCD'
_diffrn_measurement_method '\f and \w scans'
_diffrn_radiation_monochromator graphite
_diffrn_radiation_source 'fine-focus sealed tube'
_diffrn_radiation_type MoK\a
_diffrn_radiation_wavelength 0.71073
_diffrn_reflns_av_R_equivalents 0.0445
_diffrn_reflns_av_sigmaI/netI 0.0318
_diffrn_reflns_limit_h_max 12
_diffrn_reflns_limit_h_min -12
_diffrn_reflns_limit_k_max 13
_diffrn_reflns_limit_k_min -13
_diffrn_reflns_limit_l_max 35
_diffrn_reflns_limit_l_min -35
_diffrn_reflns_number 41812
_diffrn_reflns_theta_full 25.51
_diffrn_reflns_theta_max 25.51
_diffrn_reflns_theta_min 1.40
_exptl_absorpt_coefficient_mu 0.753
_exptl_absorpt_correction_T_max 0.9851
_exptl_absorpt_correction_T_min 0.9422
_exptl_absorpt_correction_type multi-scan
_exptl_absorpt_process_details SADABS
_exptl_crystal_colour Yellow
_exptl_crystal_density_diffrn 1.400
_exptl_crystal_density_meas ?
_exptl_crystal_density_method 'not measured'
_exptl_crystal_description Block
_exptl_crystal_F_000 1496
_exptl_crystal_size_max 0.08
_exptl_crystal_size_mid 0.05
_exptl_crystal_size_min 0.02
_refine_diff_density_max 0.482
_refine_diff_density_min -0.324
_refine_diff_density_rms 0.063
_refine_ls_extinction_coef 'not measured'
_refine_ls_extinction_method none
_refine_ls_goodness_of_fit_ref 1.031
_refine_ls_hydrogen_treatment mixed
_refine_ls_matrix_type full
_refine_ls_number_parameters 366
_refine_ls_number_reflns 6161
_refine_ls_number_restraints 0
_refine_ls_restrained_S_all 1.031
_refine_ls_R_factor_all 0.0487
_refine_ls_R_factor_gt 0.0341
_refine_ls_shift/su_max 0.001
_refine_ls_shift/su_mean 0.000
_refine_ls_structure_factor_coef Fsqd
_refine_ls_weighting_details 'calc w=1/[\s^2^(Fo^2^)+(0.0429P)^2^+2.1208P] where P=(Fo^2^+2Fc^2^)/3'
_refine_ls_weighting_scheme calc
_refine_ls_wR_factor_gt 0.0797
_refine_ls_wR_factor_ref 0.0860
_reflns_number_gt 4953
_reflns_number_total 6161
_reflns_threshold_expression >2sigma(I)
_cod_data_source_file om401089d_si_001.cif
_cod_data_source_block zmh_vi_93a
_cod_depositor_comments
;
The following automatic conversions were performed:

'_symmetry_cell_setting' value 'Monoclinic' changed to 'monoclinic'
according to
/usr/data/users/saulius/crontab/automatic-downloads/current/ACS/lib/dictionaries/cif_core.dic
dictionary named 'cif_core.dic' version 2.4.2 from 2011-04-26.

Automatic conversion script
Id: cif_fix_values 2281 2013-09-26 08:29:07Z andrius 

The following automatic conversions were performed:

'_exptl_crystal_density_meas' value 'not measured' was changed to '?'
- the value is perceived as not measured.

Automatic conversion script
Id: cif_fix_values 3008 2015-01-20 13:52:24Z robertas 
;
_cod_original_sg_symbol_H-M P2(1)/n
_cod_database_code 4082715

loop_
_symmetry_equiv_pos_as_xyz
'x, y, z'
'-x+1/2, y+1/2, -z+1/2'
'-x, -y, -z'
'x-1/2, -y-1/2, z-1/2'

loop_
_atom_site_label
_atom_site_type_symbol
_atom_site_fract_x
_atom_site_fract_y
_atom_site_fract_z
_atom_site_U_iso_or_equiv
_atom_site_adp_type
_atom_site_occupancy
_atom_site_symmetry_multiplicity
_atom_site_calc_flag
_atom_site_refinement_flags
C1 C 1.0468(2) 0.0036(2) 0.14362(8) 0.0229(5) Uani 1 1 d .
H1A H 1.0867 -0.0766 0.1434 0.027 Uiso 1 1 calc R
H1B H 1.0925 0.0556 0.1234 0.027 Uiso 1 1 calc R
C2 C 1.0571(2) 0.1801(2) 0.19114(9) 0.0238(5) Uani 1 1 d .
H2A H 1.1085 0.2128 0.1676 0.029 Uiso 1 1 calc R
H2B H 1.0986 0.2086 0.2215 0.029 Uiso 1 1 calc R
C3 C 0.8170(3) -0.1275(2) 0.15636(10) 0.0292(6) Uani 1 1 d .
H3A H 0.8211 -0.0986 0.1884 0.035 Uiso 1 1 calc R
H3B H 0.7232 -0.1445 0.1454 0.035 Uiso 1 1 calc R
C4 C 0.8923(3) -0.2441(3) 0.15721(12) 0.0471(8) Uani 1 1 d .
H4A H 0.8877 -0.2758 0.1259 0.071 Uiso 1 1 calc R
H4B H 0.8530 -0.3014 0.1767 0.071 Uiso 1 1 calc R
H4C H 0.9847 -0.2305 0.1695 0.071 Uiso 1 1 calc R
C5 C 0.8835(3) -0.0817(2) 0.06671(9) 0.0292(6) Uani 1 1 d .
H5A H 0.9254 -0.0276 0.0462 0.035 Uiso 1 1 calc R
H5B H 0.9414 -0.1521 0.0727 0.035 Uiso 1 1 calc R
C6 C 0.7495(3) -0.1220(3) 0.04222(10) 0.0400(7) Uani 1 1 d .
H6A H 0.7075 -0.1758 0.0623 0.060 Uiso 1 1 calc R
H6B H 0.7623 -0.1634 0.0137 0.060 Uiso 1 1 calc R
H6C H 0.6930 -0.0524 0.0350 0.060 Uiso 1 1 calc R
C7 C 1.1921(2) 0.0111(2) 0.21451(9) 0.0321(6) Uani 1 1 d .
H7A H 1.1966 -0.0759 0.2139 0.048 Uiso 1 1 calc R
H7B H 1.2002 0.0385 0.2465 0.048 Uiso 1 1 calc R
H7C H 1.2642 0.0444 0.1994 0.048 Uiso 1 1 calc R
C8 C 0.8399(3) 0.2298(2) 0.23931(8) 0.0270(6) Uani 1 1 d .
H8A H 0.8990 0.2828 0.2595 0.032 Uiso 1 1 calc R
H8B H 0.7491 0.2610 0.2386 0.032 Uiso 1 1 calc R
C9 C 0.8448(3) 0.1070(3) 0.26090(9) 0.0350(6) Uani 1 1 d .
H9A H 0.7766 0.0566 0.2442 0.052 Uiso 1 1 calc R
H9B H 0.8290 0.1135 0.2931 0.052 Uiso 1 1 calc R
H9C H 0.9318 0.0715 0.2594 0.052 Uiso 1 1 calc R
C10 C 0.9242(2) 0.3986(2) 0.17714(8) 0.0242(5) Uani 1 1 d .
H10A H 0.9513 0.4139 0.1464 0.029 Uiso 1 1 calc R
H10B H 0.8412 0.4430 0.1788 0.029 Uiso 1 1 calc R
C11 C 1.0297(3) 0.4513(2) 0.21298(9) 0.0312(6) Uani 1 1 d .
H11A H 1.0070 0.4346 0.2438 0.047 Uiso 1 1 calc R
H11B H 1.0343 0.5374 0.2085 0.047 Uiso 1 1 calc R
H11C H 1.1154 0.4155 0.2096 0.047 Uiso 1 1 calc R
C12 C 0.7882(2) 0.4042(2) 0.05242(8) 0.0212(5) Uani 1 1 d .
H12A H 0.8418 0.4517 0.0763 0.025 Uiso 1 1 calc R
H12B H 0.8172 0.4251 0.0225 0.025 Uiso 1 1 calc R
C13 C 0.6107(2) 0.4421(2) 0.09719(8) 0.0227(5) Uani 1 1 d .
H13A H 0.5272 0.4875 0.0960 0.027 Uiso 1 1 calc R
H13B H 0.6785 0.4853 0.1179 0.027 Uiso 1 1 calc R
C14 C 0.7716(2) 0.1833(2) 0.00627(8) 0.0239(5) Uani 1 1 d .
H14A H 0.8119 0.2314 -0.0166 0.029 Uiso 1 1 calc R
H14B H 0.8079 0.1018 0.0053 0.029 Uiso 1 1 calc R
C15 C 0.6229(2) 0.1772(2) -0.00864(9) 0.0292(6) Uani 1 1 d .
H15A H 0.5818 0.1265 0.0127 0.044 Uiso 1 1 calc R
H15B H 0.6063 0.1440 -0.0397 0.044 Uiso 1 1 calc R
H15C H 0.5854 0.2574 -0.0085 0.044 Uiso 1 1 calc R
C16 C 1.0043(2) 0.2511(2) 0.06310(8) 0.0230(5) Uani 1 1 d .
H16A H 1.0448 0.2776 0.0939 0.028 Uiso 1 1 calc R
H16B H 1.0352 0.1689 0.0588 0.028 Uiso 1 1 calc R
C17 C 1.0586(2) 0.3298(2) 0.02738(9) 0.0280(6) Uani 1 1 d .
H17A H 1.0183 0.3069 -0.0034 0.042 Uiso 1 1 calc R
H17B H 1.1545 0.3198 0.0296 0.042 Uiso 1 1 calc R
H17C H 1.0379 0.4131 0.0330 0.042 Uiso 1 1 calc R
C18 C 0.6336(3) 0.5570(2) 0.03073(9) 0.0309(6) Uani 1 1 d .
H18A H 0.5420 0.5829 0.0309 0.046 Uiso 1 1 calc R
H18B H 0.6542 0.5538 -0.0010 0.046 Uiso 1 1 calc R
H18C H 0.6930 0.6134 0.0484 0.046 Uiso 1 1 calc R
C19 C 0.4284(2) 0.2569(2) 0.08768(9) 0.0249(5) Uani 1 1 d .
H19A H 0.3608 0.3130 0.0962 0.030 Uiso 1 1 calc R
H19B H 0.4374 0.2711 0.0549 0.030 Uiso 1 1 calc R
C20 C 0.3762(2) 0.1314(2) 0.09199(9) 0.0317(6) Uani 1 1 d .
H20A H 0.4412 0.0741 0.0835 0.048 Uiso 1 1 calc R
H20B H 0.2934 0.1221 0.0715 0.048 Uiso 1 1 calc R
H20C H 0.3602 0.1172 0.1238 0.048 Uiso 1 1 calc R
C21 C 0.5354(2) 0.3518(2) 0.17577(8) 0.0270(6) Uani 1 1 d .
H21A H 0.6163 0.3781 0.1953 0.032 Uiso 1 1 calc R
H21B H 0.4812 0.4237 0.1681 0.032 Uiso 1 1 calc R
C22 C 0.4600(3) 0.2731(3) 0.20479(11) 0.0503(8) Uani 1 1 d .
H22A H 0.3799 0.2440 0.1863 0.075 Uiso 1 1 calc R
H22B H 0.4358 0.3185 0.2310 0.075 Uiso 1 1 calc R
H22C H 0.5153 0.2054 0.2160 0.075 Uiso 1 1 calc R
C23 C 1.2989(3) 0.6915(3) 0.14139(11) 0.0453(8) Uani 1 1 d .
N1 N 0.6454(2) 0.0747(2) 0.15996(8) 0.0332(5) Uani 1 1 d .
N2 N 0.5782(3) 0.0210(2) 0.17924(10) 0.0475(7) Uani 1 1 d .
N3 N 1.06502(18) 0.05057(18) 0.19021(7) 0.0231(5) Uani 1 1 d .
N4 N 0.65088(18) 0.43879(17) 0.05155(7) 0.0209(4) Uani 1 1 d .
O1 O 1.2953(2) 0.57365(19) 0.06734(7) 0.0435(5) Uani 1 1 d .
O2 O 1.0870(2) 0.6209(3) 0.09382(8) 0.0677(8) Uani 1 1 d .
O3 O 1.2301(2) 0.4739(2) 0.13343(8) 0.0557(6) Uani 1 1 d .
F1 F 1.4265(2) 0.6680(2) 0.15255(8) 0.0817(7) Uani 1 1 d .
F2 F 1.2900(2) 0.79693(17) 0.12134(7) 0.0672(6) Uani 1 1 d .
F3 F 1.2454(2) 0.70265(18) 0.18050(6) 0.0653(6) Uani 1 1 d .
S1 S 1.21780(7) 0.57685(7) 0.10467(2) 0.03697(18) Uani 1 1 d .
Fe1 Fe 0.74623(3) 0.15760(3) 0.123699(11) 0.01609(9) Uani 1 1 d .
P1 P 0.87081(6) -0.00554(5) 0.12120(2) 0.01946(14) Uani 1 1 d .
P2 P 0.88689(6) 0.23905(5) 0.18070(2) 0.01878(14) Uani 1 1 d .
P3 P 0.82388(6) 0.24582(5) 0.06369(2) 0.01784(14) Uani 1 1 d .
P4 P 0.58635(6) 0.29516(5) 0.12160(2) 0.01842(14) Uani 1 1 d .
H1 H 0.648(2) 0.097(2) 0.0867(8) 0.023(6) Uiso 1 1 d .

loop_
_atom_site_aniso_label
_atom_site_aniso_U_11
_atom_site_aniso_U_22
_atom_site_aniso_U_33
_atom_site_aniso_U_23
_atom_site_aniso_U_13
_atom_site_aniso_U_12
C1 0.0184(11) 0.0236(13) 0.0274(13) 0.0044(11) 0.0055(10) 0.0059(10)
C2 0.0195(12) 0.0260(14) 0.0249(13) 0.0007(11) -0.0010(10) 0.0010(10)
C3 0.0289(14) 0.0204(13) 0.0403(16) 0.0055(12) 0.0116(12) 0.0043(11)
C4 0.0485(18) 0.0258(16) 0.071(2) 0.0172(15) 0.0238(17) 0.0095(13)
C5 0.0352(14) 0.0213(14) 0.0312(14) -0.0031(11) 0.0051(12) 0.0112(11)
C6 0.0524(18) 0.0255(15) 0.0392(17) -0.0100(13) -0.0054(14) 0.0045(13)
C7 0.0260(13) 0.0347(16) 0.0337(15) 0.0066(12) -0.0042(11) 0.0072(11)
C8 0.0299(13) 0.0307(15) 0.0202(13) 0.0005(11) 0.0022(11) 0.0040(11)
C9 0.0419(16) 0.0388(16) 0.0260(15) 0.0073(12) 0.0117(12) 0.0040(13)
C10 0.0267(13) 0.0193(13) 0.0257(13) -0.0013(10) -0.0003(10) 0.0007(10)
C11 0.0360(15) 0.0292(15) 0.0271(14) -0.0053(12) -0.0015(11) -0.0050(12)
C12 0.0225(12) 0.0192(12) 0.0216(13) 0.0017(10) 0.0014(10) 0.0002(10)
C13 0.0226(12) 0.0168(12) 0.0283(14) 0.0004(10) 0.0019(10) 0.0031(10)
C14 0.0287(13) 0.0245(14) 0.0186(12) -0.0009(10) 0.0032(10) 0.0047(10)
C15 0.0306(14) 0.0292(15) 0.0259(14) -0.0027(11) -0.0036(11) 0.0030(11)
C16 0.0185(12) 0.0266(13) 0.0245(13) 0.0036(11) 0.0049(10) 0.0042(10)
C17 0.0218(12) 0.0345(15) 0.0287(14) 0.0042(12) 0.0072(11) -0.0002(11)
C18 0.0341(14) 0.0205(13) 0.0374(15) 0.0073(12) 0.0017(12) 0.0068(11)
C19 0.0174(12) 0.0282(14) 0.0286(14) -0.0023(11) 0.0010(10) 0.0030(10)
C20 0.0225(13) 0.0363(16) 0.0354(16) -0.0037(12) 0.0002(11) -0.0047(11)
C21 0.0254(13) 0.0296(14) 0.0268(14) -0.0059(11) 0.0063(11) 0.0044(11)
C22 0.063(2) 0.053(2) 0.0396(18) -0.0099(16) 0.0250(16) -0.0112(17)
C23 0.0515(19) 0.045(2) 0.0386(18) -0.0047(14) 0.0032(15) 0.0224(15)
N1 0.0339(13) 0.0306(13) 0.0356(13) 0.0017(11) 0.0067(11) 0.0080(11)
N2 0.0424(15) 0.0441(16) 0.0589(18) 0.0136(14) 0.0181(13) 0.0037(13)
N3 0.0187(10) 0.0263(11) 0.0237(11) 0.0045(9) 0.0004(8) 0.0061(8)
N4 0.0212(10) 0.0181(10) 0.0230(11) 0.0023(8) 0.0006(8) 0.0043(8)
O1 0.0517(12) 0.0461(13) 0.0362(12) -0.0029(10) 0.0193(10) 0.0101(10)
O2 0.0418(13) 0.097(2) 0.0618(16) -0.0231(14) -0.0024(11) 0.0287(13)
O3 0.0765(16) 0.0484(14) 0.0469(13) 0.0043(11) 0.0255(12) 0.0090(12)
F1 0.0514(12) 0.0803(16) 0.1049(18) -0.0401(14) -0.0238(12) 0.0188(11)
F2 0.0969(16) 0.0406(11) 0.0668(14) -0.0037(10) 0.0215(12) 0.0159(11)
F3 0.0948(16) 0.0655(14) 0.0351(11) -0.0122(9) 0.0063(10) 0.0207(12)
S1 0.0349(4) 0.0466(5) 0.0300(4) -0.0026(3) 0.0062(3) 0.0146(3)
Fe1 0.01578(17) 0.01508(17) 0.01761(18) 0.00050(13) 0.00279(12) 0.00248(13)
P1 0.0191(3) 0.0168(3) 0.0228(3) 0.0011(2) 0.0040(2) 0.0039(2)
P2 0.0186(3) 0.0189(3) 0.0186(3) 0.0002(2) 0.0014(2) 0.0025(2)
P3 0.0171(3) 0.0182(3) 0.0183(3) 0.0015(2) 0.0025(2) 0.0030(2)
P4 0.0165(3) 0.0183(3) 0.0206(3) -0.0009(2) 0.0028(2) 0.0021(2)

loop_
_atom_type_symbol
_atom_type_description
_atom_type_scat_dispersion_real
_atom_type_scat_dispersion_imag
_atom_type_scat_source
C C 0.0033 0.0016 'International Tables Vol C Tables 4.2.6.8 and 6.1.1.4'
H H 0.0000 0.0000 'International Tables Vol C Tables 4.2.6.8 and 6.1.1.4'
N N 0.0061 0.0033 'International Tables Vol C Tables 4.2.6.8 and 6.1.1.4'
O O 0.0106 0.0060 'International Tables Vol C Tables 4.2.6.8 and 6.1.1.4'
F F 0.0171 0.0103 'International Tables Vol C Tables 4.2.6.8 and 6.1.1.4'
S S 0.1246 0.1234 'International Tables Vol C Tables 4.2.6.8 and 6.1.1.4'
Fe Fe 0.3463 0.8444 'International Tables Vol C Tables 4.2.6.8 and 6.1.1.4'
P P 0.1023 0.0942 'International Tables Vol C Tables 4.2.6.8 and 6.1.1.4'

loop_
_geom_angle_atom_site_label_1
_geom_angle_atom_site_label_2
_geom_angle_atom_site_label_3
_geom_angle
N3 C1 P1 111.18(16)
N3 C1 H1A 109.4
P1 C1 H1A 109.4
N3 C1 H1B 109.4
P1 C1 H1B 109.4
H1A C1 H1B 108.0
N3 C2 P2 114.06(16)
N3 C2 H2A 108.7
P2 C2 H2A 108.7
N3 C2 H2B 108.7
P2 C2 H2B 108.7
H2A C2 H2B 107.6
C4 C3 P1 117.81(19)
C4 C3 H3A 107.9
P1 C3 H3A 107.9
C4 C3 H3B 107.9
P1 C3 H3B 107.9
H3A C3 H3B 107.2
C3 C4 H4A 109.5
C3 C4 H4B 109.5
H4A C4 H4B 109.5
C3 C4 H4C 109.5
H4A C4 H4C 109.5
H4B C4 H4C 109.5
C6 C5 P1 112.98(19)
C6 C5 H5A 109.0
P1 C5 H5A 109.0
C6 C5 H5B 109.0
P1 C5 H5B 109.0
H5A C5 H5B 107.8
C5 C6 H6A 109.5
C5 C6 H6B 109.5
H6A C6 H6B 109.5
C5 C6 H6C 109.5
H6A C6 H6C 109.5
H6B C6 H6C 109.5
N3 C7 H7A 109.5
N3 C7 H7B 109.5
H7A C7 H7B 109.5
N3 C7 H7C 109.5
H7A C7 H7C 109.5
H7B C7 H7C 109.5
C9 C8 P2 116.21(18)
C9 C8 H8A 108.2
P2 C8 H8A 108.2
C9 C8 H8B 108.2
P2 C8 H8B 108.2
H8A C8 H8B 107.4
C8 C9 H9A 109.5
C8 C9 H9B 109.5
H9A C9 H9B 109.5
C8 C9 H9C 109.5
H9A C9 H9C 109.5
H9B C9 H9C 109.5
C11 C10 P2 118.20(17)
C11 C10 H10A 107.8
P2 C10 H10A 107.8
C11 C10 H10B 107.8
P2 C10 H10B 107.8
H10A C10 H10B 107.1
C10 C11 H11A 109.5
C10 C11 H11B 109.5
H11A C11 H11B 109.5
C10 C11 H11C 109.5
H11A C11 H11C 109.5
H11B C11 H11C 109.5
N4 C12 P3 115.55(16)
N4 C12 H12A 108.4
P3 C12 H12A 108.4
N4 C12 H12B 108.4
P3 C12 H12B 108.4
H12A C12 H12B 107.5
N4 C13 P4 113.94(16)
N4 C13 H13A 108.8
P4 C13 H13A 108.8
N4 C13 H13B 108.8
P4 C13 H13B 108.8
H13A C13 H13B 107.7
C15 C14 P3 116.28(17)
C15 C14 H14A 108.2
P3 C14 H14A 108.2
C15 C14 H14B 108.2
P3 C14 H14B 108.2
H14A C14 H14B 107.4
C14 C15 H15A 109.5
C14 C15 H15B 109.5
H15A C15 H15B 109.5
C14 C15 H15C 109.5
H15A C15 H15C 109.5
H15B C15 H15C 109.5
C17 C16 P3 118.27(16)
C17 C16 H16A 107.7
P3 C16 H16A 107.7
C17 C16 H16B 107.7
P3 C16 H16B 107.7
H16A C16 H16B 107.1
C16 C17 H17A 109.5
C16 C17 H17B 109.5
H17A C17 H17B 109.5
C16 C17 H17C 109.5
H17A C17 H17C 109.5
H17B C17 H17C 109.5
N4 C18 H18A 109.5
N4 C18 H18B 109.5
H18A C18 H18B 109.5
N4 C18 H18C 109.5
H18A C18 H18C 109.5
H18B C18 H18C 109.5
C20 C19 P4 117.78(17)
C20 C19 H19A 107.9
P4 C19 H19A 107.9
C20 C19 H19B 107.9
P4 C19 H19B 107.9
H19A C19 H19B 107.2
C19 C20 H20A 109.5
C19 C20 H20B 109.5
H20A C20 H20B 109.5
C19 C20 H20C 109.5
H20A C20 H20C 109.5
H20B C20 H20C 109.5
C22 C21 P4 120.2(2)
C22 C21 H21A 107.3
P4 C21 H21A 107.3
C22 C21 H21B 107.3
P4 C21 H21B 107.3
H21A C21 H21B 106.9
C21 C22 H22A 109.5
C21 C22 H22B 109.5
H22A C22 H22B 109.5
C21 C22 H22C 109.5
H22A C22 H22C 109.5
H22B C22 H22C 109.5
F2 C23 F1 107.3(3)
F2 C23 F3 106.5(2)
F1 C23 F3 107.5(3)
F2 C23 S1 111.9(2)
F1 C23 S1 111.5(2)
F3 C23 S1 111.8(2)
N2 N1 Fe1 174.8(2)
C1 N3 C2 112.29(19)
C1 N3 C7 110.35(19)
C2 N3 C7 109.88(19)
C13 N4 C12 112.05(18)
C13 N4 C18 109.17(19)
C12 N4 C18 108.44(19)
O2 S1 O1 115.57(14)
O2 S1 O3 115.15(16)
O1 S1 O3 114.55(13)
O2 S1 C23 103.40(15)
O1 S1 C23 102.56(14)
O3 S1 C23 103.04(14)
N1 Fe1 P1 87.97(7)
N1 Fe1 P4 84.66(7)
P1 Fe1 P4 168.02(3)
N1 Fe1 P3 163.85(7)
P1 Fe1 P3 94.50(2)
P4 Fe1 P3 90.05(2)
N1 Fe1 P2 97.42(7)
P1 Fe1 P2 92.58(2)
P4 Fe1 P2 97.71(2)
P3 Fe1 P2 98.41(3)
N1 Fe1 H1 79.6(9)
P1 Fe1 H1 86.4(9)
P4 Fe1 H1 83.0(9)
P3 Fe1 H1 84.6(9)
P2 Fe1 H1 176.9(9)
C5 P1 C1 99.53(11)
C5 P1 C3 101.46(12)
C1 P1 C3 100.85(12)
C5 P1 Fe1 120.94(8)
C1 P1 Fe1 118.48(8)
C3 P1 Fe1 112.43(8)
C10 P2 C8 100.83(12)
C10 P2 C2 99.31(11)
C8 P2 C2 100.01(11)
C10 P2 Fe1 118.09(8)
C8 P2 Fe1 116.84(9)
C2 P2 Fe1 118.38(8)
C12 P3 C14 100.22(11)
C12 P3 C16 98.19(11)
C14 P3 C16 100.34(11)
C12 P3 Fe1 119.11(8)
C14 P3 Fe1 117.17(8)
C16 P3 Fe1 118.13(8)
C13 P4 C19 98.77(11)
C13 P4 C21 95.25(12)
C19 P4 C21 102.95(12)
C13 P4 Fe1 119.96(8)
C19 P4 Fe1 116.11(8)
C21 P4 Fe1 119.76(8)

loop_
_geom_bond_atom_site_label_1
_geom_bond_atom_site_label_2
_geom_bond_distance
C1 N3 1.455(3)
C1 P1 1.838(2)
C1 H1A 0.9900
C1 H1B 0.9900
C2 N3 1.460(3)
C2 P2 1.850(2)
C2 H2A 0.9900
C2 H2B 0.9900
C3 C4 1.519(4)
C3 P1 1.841(3)
C3 H3A 0.9900
C3 H3B 0.9900
C4 H4A 0.9800
C4 H4B 0.9800
C4 H4C 0.9800
C5 C6 1.533(4)
C5 P1 1.832(3)
C5 H5A 0.9900
C5 H5B 0.9900
C6 H6A 0.9800
C6 H6B 0.9800
C6 H6C 0.9800
C7 N3 1.469(3)
C7 H7A 0.9800
C7 H7B 0.9800
C7 H7C 0.9800
C8 C9 1.518(4)
C8 P2 1.844(3)
C8 H8A 0.9900
C8 H8B 0.9900
C9 H9A 0.9800
C9 H9B 0.9800
C9 H9C 0.9800
C10 C11 1.528(3)
C10 P2 1.840(2)
C10 H10A 0.9900
C10 H10B 0.9900
C11 H11A 0.9800
C11 H11B 0.9800
C11 H11C 0.9800
C12 N4 1.453(3)
C12 P3 1.840(2)
C12 H12A 0.9900
C12 H12B 0.9900
C13 N4 1.449(3)
C13 P4 1.831(2)
C13 H13A 0.9900
C13 H13B 0.9900
C14 C15 1.529(3)
C14 P3 1.842(2)
C14 H14A 0.9900
C14 H14B 0.9900
C15 H15A 0.9800
C15 H15B 0.9800
C15 H15C 0.9800
C16 C17 1.527(3)
C16 P3 1.847(2)
C16 H16A 0.9900
C16 H16B 0.9900
C17 H17A 0.9800
C17 H17B 0.9800
C17 H17C 0.9800
C18 N4 1.465(3)
C18 H18A 0.9800
C18 H18B 0.9800
C18 H18C 0.9800
C19 C20 1.520(4)
C19 P4 1.837(2)
C19 H19A 0.9900
C19 H19B 0.9900
C20 H20A 0.9800
C20 H20B 0.9800
C20 H20C 0.9800
C21 C22 1.505(4)
C21 P4 1.846(2)
C21 H21A 0.9900
C21 H21B 0.9900
C22 H22A 0.9800
C22 H22B 0.9800
C22 H22C 0.9800
C23 F2 1.322(4)
C23 F1 1.330(3)
C23 F3 1.337(4)
C23 S1 1.812(3)
N1 N2 1.119(3)
N1 Fe1 1.826(2)
O1 S1 1.429(2)
O2 S1 1.424(2)
O3 S1 1.429(2)
Fe1 P1 2.2395(7)
Fe1 P4 2.2450(7)
Fe1 P3 2.2494(7)
Fe1 P2 2.2581(7)
Fe1 H1 1.54(2)
